data_7016382
loop_
_publ_author_name
'Bedford, Robin B.'
'Chang, Yu-Ning'
'Haddow, Mairi F.'
'McMullin, Claire L.'

_publ_section_title
;
 Tuning ligand structure in chiral bis(phosphite) and mixed
 phosphite-phosphinite PCP-palladium pincer complexes.
;
_journal_issue 35
_journal_name_full 'Dalton transactions (Cambridge, England : 2003)'
_journal_page_first 9034
_journal_page_last 9041
_journal_paper_doi 10.1039/c1dt10356c
_journal_volume 40
_journal_year 2011
_chemical_absolute_configuration ad
_chemical_formula_moiety 'C58 H52 O6 P2'
_chemical_formula_sum 'C58 H52 O6 P2'
_chemical_formula_weight 906.94
_space_group_IT_number 19
_symmetry_cell_setting orthorhombic
_symmetry_space_group_name_Hall 'P 2ac 2ab'
_symmetry_space_group_name_H-M 'P 21 21 21'
_atom_sites_solution_hydrogens geom
_atom_sites_solution_primary direct
_atom_sites_solution_secondary difmap
_audit_creation_method SHELXL-97
_cell_angle_alpha 90.00
_cell_angle_beta 90.00
_cell_angle_gamma 90.00
_cell_formula_units_Z 4
_cell_length_a 9.8619(2)
_cell_length_b 18.1864(3)
_cell_length_c 26.4065(5)
_cell_measurement_reflns_used 34625
_cell_measurement_temperature 100(2)
_cell_measurement_theta_max 27.52
_cell_measurement_theta_min 2.35
_cell_volume 4736.07(15)
_computing_cell_refinement 'Bruker Apex II'
_computing_data_collection 'Bruker Apex II'
_computing_data_reduction 'Bruker SAINT'
_computing_molecular_graphics 'Bruker ShelXTL'
_computing_publication_material 'Bruker ShelXTL'
_computing_structure_refinement 'SHELXL-97 (Sheldrick, 2008)'
_computing_structure_solution 'SHELXS-97 (Sheldrick, 2008)'
_diffrn_ambient_temperature 100(2)
_diffrn_measured_fraction_theta_full 0.997
_diffrn_measured_fraction_theta_max 0.997
_diffrn_measurement_device_type 'Bruker Apex II kappa CCD area detector'
_diffrn_measurement_method 'phi and omega scans'
_diffrn_radiation_monochromator graphite
_diffrn_radiation_source 'fine-focus sealed tube'
_diffrn_radiation_type MoK\a
_diffrn_radiation_wavelength 0.71073
_diffrn_reflns_av_R_equivalents 0.0504
_diffrn_reflns_av_sigmaI/netI 0.0566
_diffrn_reflns_limit_h_max 11
_diffrn_reflns_limit_h_min -12
_diffrn_reflns_limit_k_max 22
_diffrn_reflns_limit_k_min -23
_diffrn_reflns_limit_l_max 34
_diffrn_reflns_limit_l_min -34
_diffrn_reflns_number 34556
_diffrn_reflns_theta_full 27.52
_diffrn_reflns_theta_max 27.52
_diffrn_reflns_theta_min 2.57
_exptl_absorpt_coefficient_mu 0.145
_exptl_absorpt_correction_T_max 0.977
_exptl_absorpt_correction_T_min 0.872
_exptl_absorpt_correction_type multi-scan
_exptl_absorpt_process_details 'SADABS 2007/2 (Sheldrick, G.M., 2007)'
_exptl_crystal_colour colourless
_exptl_crystal_density_diffrn 1.272
_exptl_crystal_density_method 'not measured'
_exptl_crystal_description 'cut block'
_exptl_crystal_F_000 1912
_exptl_crystal_size_max 0.49
_exptl_crystal_size_mid 0.35
_exptl_crystal_size_min 0.18
_refine_diff_density_max 0.291
_refine_diff_density_min -0.355
_refine_diff_density_rms 0.060
_refine_ls_abs_structure_details 'Flack H D (1983), Acta Cryst. A39, 876-881'
_refine_ls_abs_structure_Flack -0.06(7)
_refine_ls_extinction_method none
_refine_ls_goodness_of_fit_ref 1.028
_refine_ls_hydrogen_treatment constr
_refine_ls_matrix_type full
_refine_ls_number_parameters 606
_refine_ls_number_reflns 10860
_refine_ls_number_restraints 0
_refine_ls_restrained_S_all 1.028
_refine_ls_R_factor_all 0.0649
_refine_ls_R_factor_gt 0.0461
_refine_ls_shift/su_max 0.000
_refine_ls_shift/su_mean 0.000
_refine_ls_structure_factor_coef Fsqd
_refine_ls_weighting_details 'calc w=1/[\s^2^(Fo^2^)+(0.0644P)^2^+0.1548P] where P=(Fo^2^+2Fc^2^)/3'
_refine_ls_weighting_scheme calc
_refine_ls_wR_factor_gt 0.1057
_refine_ls_wR_factor_ref 0.1193
_reflns_number_gt 8687
_reflns_number_total 10860
_reflns_threshold_expression >2sigma(I)
_cod_data_source_file c1dt10356c.txt
_cod_data_source_block 7
_cod_database_code 7016382

loop_
_symmetry_equiv_pos_as_xyz
'x, y, z'
'-x+1/2, -y, z+1/2'
'-x, y+1/2, -z+1/2'
'x+1/2, -y+1/2, -z'

loop_
_atom_site_label
_atom_site_type_symbol
_atom_site_fract_x
_atom_site_fract_y
_atom_site_fract_z
_atom_site_U_iso_or_equiv
_atom_site_adp_type
_atom_site_occupancy
_atom_site_symmetry_multiplicity
_atom_site_calc_flag
_atom_site_refinement_flags
P1 P 0.66927(7) 0.41971(4) 0.15019(2) 0.02834(15) Uani 1 1 d .
P2 P 0.46861(7) 0.49184(4) 0.33500(2) 0.02954(15) Uani 1 1 d .
O1 O 0.66789(18) 0.50888(9) 0.14519(6) 0.0314(4) Uani 1 1 d .
O2 O 0.73375(17) 0.40824(9) 0.09301(6) 0.0294(4) Uani 1 1 d .
O3 O 0.80402(18) 0.40746(9) 0.18517(5) 0.0291(4) Uani 1 1 d .
O4 O 0.38334(18) 0.53816(9) 0.29290(6) 0.0305(4) Uani 1 1 d .
O5 O 0.38801(18) 0.52983(9) 0.38282(6) 0.0305(4) Uani 1 1 d .
O6 O 0.39316(18) 0.41226(9) 0.33378(5) 0.0296(4) Uani 1 1 d .
C1 C 0.5270(3) 0.52433(13) 0.21981(8) 0.0269(5) Uani 1 1 d .
H1 H 0.5407 0.4742 0.2285 0.032 Uiso 1 1 calc R
C2 C 0.5878(3) 0.55304(13) 0.17664(8) 0.0257(5) Uani 1 1 d .
C3 C 0.5717(3) 0.62684(13) 0.16343(8) 0.0281(5) Uani 1 1 d .
C4 C 0.4877(3) 0.66779(13) 0.19523(8) 0.0301(6) Uani 1 1 d .
H4 H 0.4739 0.7180 0.1866 0.036 Uiso 1 1 calc R
C5 C 0.4221(3) 0.64198(13) 0.23848(8) 0.0282(5) Uani 1 1 d .
C6 C 0.4463(2) 0.56858(13) 0.25026(8) 0.0262(5) Uani 1 1 d .
C7 C 0.6426(3) 0.66467(13) 0.11873(9) 0.0341(6) Uani 1 1 d .
C8 C 0.7927(3) 0.6714(2) 0.13171(13) 0.0634(10) Uani 1 1 d .
H8A H 0.8322 0.6222 0.1350 0.095 Uiso 1 1 calc R
H8B H 0.8029 0.6980 0.1637 0.095 Uiso 1 1 calc R
H8C H 0.8395 0.6983 0.1047 0.095 Uiso 1 1 calc R
C9 C 0.6189(4) 0.62434(16) 0.06888(9) 0.0538(9) Uani 1 1 d .
H9A H 0.6621 0.6516 0.0412 0.081 Uiso 1 1 calc R
H9B H 0.5212 0.6206 0.0625 0.081 Uiso 1 1 calc R
H9C H 0.6581 0.5749 0.0709 0.081 Uiso 1 1 calc R
C10 C 0.5864(3) 0.74285(14) 0.11096(10) 0.0415(7) Uani 1 1 d .
H10A H 0.6326 0.7661 0.0823 0.062 Uiso 1 1 calc R
H10B H 0.6018 0.7720 0.1416 0.062 Uiso 1 1 calc R
H10C H 0.4889 0.7402 0.1040 0.062 Uiso 1 1 calc R
C11 C 0.3368(3) 0.69379(14) 0.27139(9) 0.0368(7) Uani 1 1 d .
C12 C 0.3188(4) 0.76880(16) 0.24534(10) 0.0523(9) Uani 1 1 d .
H12A H 0.2776 0.7617 0.2119 0.079 Uiso 1 1 calc R
H12B H 0.4075 0.7924 0.2414 0.079 Uiso 1 1 calc R
H12C H 0.2600 0.8001 0.2661 0.079 Uiso 1 1 calc R
C13 C 0.1955(3) 0.66356(17) 0.28110(11) 0.0455(7) Uani 1 1 d .
H13A H 0.1469 0.6589 0.2489 0.068 Uiso 1 1 calc R
H13B H 0.1460 0.6971 0.3035 0.068 Uiso 1 1 calc R
H13C H 0.2025 0.6151 0.2972 0.068 Uiso 1 1 calc R
C14 C 0.4127(4) 0.70679(15) 0.32135(9) 0.0451(8) Uani 1 1 d .
H14A H 0.3648 0.7441 0.3413 0.068 Uiso 1 1 calc R
H14B H 0.5050 0.7239 0.3141 0.068 Uiso 1 1 calc R
H14C H 0.4169 0.6607 0.3406 0.068 Uiso 1 1 calc R
C15 C 0.7942(3) 0.33852(14) 0.08754(8) 0.0275(5) Uani 1 1 d .
C16 C 0.7204(3) 0.28234(14) 0.06236(8) 0.0291(6) Uani 1 1 d .
C17 C 0.7766(3) 0.21391(14) 0.06176(8) 0.0295(6) Uani 1 1 d .
H17 H 0.7294 0.1754 0.0450 0.035 Uiso 1 1 calc R
C18 C 0.9021(3) 0.19775(13) 0.08498(8) 0.0281(5) Uani 1 1 d .
C19 C 0.9524(3) 0.12508(14) 0.08895(9) 0.0306(6) Uani 1 1 d .
H19 H 0.9019 0.0859 0.0744 0.037 Uiso 1 1 calc R
C20 C 1.0715(3) 0.10989(15) 0.11313(10) 0.0359(6) Uani 1 1 d .
H20 H 1.1025 0.0606 0.1158 0.043 Uiso 1 1 calc R
C21 C 1.1482(3) 0.16775(14) 0.13411(9) 0.0355(6) Uani 1 1 d .
H21 H 1.2320 0.1573 0.1503 0.043 Uiso 1 1 calc R
C22 C 1.1034(3) 0.23837(14) 0.13140(9) 0.0301(6) Uani 1 1 d .
H22 H 1.1564 0.2766 0.1459 0.036 Uiso 1 1 calc R
C23 C 0.9785(3) 0.25596(13) 0.10724(8) 0.0267(5) Uani 1 1 d .
C24 C 0.9223(3) 0.32853(13) 0.10715(8) 0.0252(5) Uani 1 1 d .
C25 C 0.9926(3) 0.39271(13) 0.12980(8) 0.0265(5) Uani 1 1 d .
C26 C 1.1193(3) 0.41868(13) 0.11074(8) 0.0267(5) Uani 1 1 d .
C27 C 1.1842(3) 0.38677(14) 0.06800(8) 0.0298(5) Uani 1 1 d .
H27 H 1.1446 0.3455 0.0516 0.036 Uiso 1 1 calc R
C28 C 1.3034(3) 0.41526(15) 0.05046(9) 0.0322(6) Uani 1 1 d .
H28 H 1.3455 0.3936 0.0217 0.039 Uiso 1 1 calc R
C29 C 1.3644(3) 0.47533(15) 0.07384(9) 0.0343(6) Uani 1 1 d .
H29 H 1.4482 0.4938 0.0615 0.041 Uiso 1 1 calc R
C30 C 1.3032(3) 0.50788(15) 0.11480(9) 0.0335(6) Uani 1 1 d .
H30 H 1.3450 0.5491 0.1304 0.040 Uiso 1 1 calc R
C31 C 1.1799(3) 0.48114(13) 0.13393(8) 0.0284(5) Uani 1 1 d .
C32 C 1.1134(3) 0.51563(14) 0.17536(8) 0.0313(6) Uani 1 1 d .
H32 H 1.1564 0.5561 0.1915 0.038 Uiso 1 1 calc R
C33 C 0.9900(3) 0.49284(13) 0.19291(8) 0.0305(6) Uani 1 1 d .
C34 C 0.9314(3) 0.43162(13) 0.16860(8) 0.0268(5) Uani 1 1 d .
C35 C 0.5835(3) 0.29905(16) 0.04006(10) 0.0380(6) Uani 1 1 d .
H35A H 0.5507 0.2561 0.0213 0.057 Uiso 1 1 calc R
H35B H 0.5910 0.3411 0.0170 0.057 Uiso 1 1 calc R
H35C H 0.5197 0.3108 0.0673 0.057 Uiso 1 1 calc R
C36 C 0.9178(3) 0.53052(15) 0.23633(9) 0.0355(6) Uani 1 1 d .
H36A H 0.9829 0.5600 0.2556 0.053 Uiso 1 1 calc R
H36B H 0.8772 0.4934 0.2585 0.053 Uiso 1 1 calc R
H36C H 0.8464 0.5626 0.2229 0.053 Uiso 1 1 calc R
C37 C 0.3853(3) 0.48815(14) 0.42777(8) 0.0292(6) Uani 1 1 d .
C38 C 0.4799(3) 0.50825(16) 0.46623(9) 0.0363(6) Uani 1 1 d .
C39 C 0.4784(3) 0.46590(18) 0.50930(9) 0.0442(8) Uani 1 1 d .
H39 H 0.5390 0.4778 0.5360 0.053 Uiso 1 1 calc R
C40 C 0.3899(3) 0.40534(16) 0.51540(9) 0.0383(7) Uani 1 1 d .
C41 C 0.3961(4) 0.3597(2) 0.55940(10) 0.0527(9) Uani 1 1 d .
H41 H 0.4578 0.3716 0.5858 0.063 Uiso 1 1 calc R
C42 C 0.3153(4) 0.29960(19) 0.56410(10) 0.0574(10) Uani 1 1 d .
H42 H 0.3213 0.2697 0.5935 0.069 Uiso 1 1 calc R
C43 C 0.2233(3) 0.28153(18) 0.52571(10) 0.0497(8) Uani 1 1 d .
H43 H 0.1680 0.2390 0.5290 0.060 Uiso 1 1 calc R
C44 C 0.2126(3) 0.32490(15) 0.48333(9) 0.0379(7) Uani 1 1 d .
H44 H 0.1487 0.3124 0.4578 0.045 Uiso 1 1 calc R
C45 C 0.2956(3) 0.38816(15) 0.47694(8) 0.0325(6) Uani 1 1 d .
C46 C 0.2930(3) 0.43283(14) 0.43176(8) 0.0276(5) Uani 1 1 d .
C47 C 0.1999(3) 0.41701(13) 0.38874(8) 0.0266(5) Uani 1 1 d .
C48 C 0.0558(3) 0.41367(13) 0.39438(8) 0.0275(5) Uani 1 1 d .
C49 C -0.0118(3) 0.43222(13) 0.44037(9) 0.0312(6) Uani 1 1 d .
H49 H 0.0397 0.4468 0.4690 0.037 Uiso 1 1 calc R
C50 C -0.1500(3) 0.42923(14) 0.44363(9) 0.0358(6) Uani 1 1 d .
H50 H -0.1932 0.4419 0.4746 0.043 Uiso 1 1 calc R
C51 C -0.2286(3) 0.40797(15) 0.40231(10) 0.0384(6) Uani 1 1 d .
H51 H -0.3245 0.4053 0.4055 0.046 Uiso 1 1 calc R
C52 C -0.1688(3) 0.39104(14) 0.35765(10) 0.0372(6) Uani 1 1 d .
H52 H -0.2237 0.3775 0.3296 0.045 Uiso 1 1 calc R
C53 C -0.0256(3) 0.39308(13) 0.35190(9) 0.0323(6) Uani 1 1 d .
C54 C 0.0388(3) 0.37695(14) 0.30551(9) 0.0348(6) Uani 1 1 d .
H54 H -0.0151 0.3610 0.2778 0.042 Uiso 1 1 calc R
C55 C 0.1754(3) 0.38330(13) 0.29891(8) 0.0312(6) Uani 1 1 d .
C56 C 0.2531(3) 0.40543(13) 0.34109(8) 0.0271(5) Uani 1 1 d .
C57 C 0.5738(3) 0.57168(17) 0.45943(11) 0.0478(8) Uani 1 1 d .
H57A H 0.6291 0.5778 0.4900 0.072 Uiso 1 1 calc R
H57B H 0.5211 0.6165 0.4535 0.072 Uiso 1 1 calc R
H57C H 0.6332 0.5625 0.4303 0.072 Uiso 1 1 calc R
C58 C 0.2440(3) 0.36624(16) 0.24946(9) 0.0395(7) Uani 1 1 d .
H58A H 0.1757 0.3523 0.2243 0.059 Uiso 1 1 calc R
H58B H 0.3079 0.3255 0.2542 0.059 Uiso 1 1 calc R
H58C H 0.2932 0.4098 0.2376 0.059 Uiso 1 1 calc R

loop_
_atom_site_aniso_label
_atom_site_aniso_U_11
_atom_site_aniso_U_22
_atom_site_aniso_U_33
_atom_site_aniso_U_23
_atom_site_aniso_U_13
_atom_site_aniso_U_12
P1 0.0321(4) 0.0244(3) 0.0285(3) 0.0002(2) 0.0077(3) 0.0061(3)
P2 0.0328(4) 0.0310(3) 0.0248(3) 0.0020(2) 0.0052(3) 0.0084(3)
O1 0.0341(10) 0.0270(9) 0.0331(8) 0.0011(7) 0.0109(7) 0.0070(8)
O2 0.0327(10) 0.0270(9) 0.0285(7) 0.0006(7) 0.0042(7) 0.0091(8)
O3 0.0356(10) 0.0264(9) 0.0253(7) 0.0005(6) 0.0071(7) 0.0052(8)
O4 0.0314(10) 0.0323(10) 0.0279(8) 0.0048(7) 0.0073(7) 0.0077(8)
O5 0.0363(10) 0.0289(9) 0.0261(7) -0.0015(7) 0.0054(7) 0.0058(8)
O6 0.0389(10) 0.0269(9) 0.0231(7) 0.0010(7) 0.0054(7) 0.0103(8)
C1 0.0297(13) 0.0223(12) 0.0288(10) 0.0028(9) 0.0026(10) 0.0046(11)
C2 0.0262(13) 0.0266(12) 0.0242(10) -0.0021(9) 0.0049(9) 0.0049(10)
C3 0.0373(15) 0.0218(12) 0.0252(10) -0.0008(9) 0.0029(10) -0.0009(11)
C4 0.0425(16) 0.0203(11) 0.0274(10) 0.0001(9) 0.0000(11) 0.0020(12)
C5 0.0361(15) 0.0250(13) 0.0234(10) -0.0034(9) 0.0024(10) 0.0057(11)
C6 0.0287(14) 0.0269(13) 0.0231(9) 0.0028(9) 0.0025(10) 0.0022(11)
C7 0.0477(18) 0.0237(12) 0.0309(12) 0.0026(10) 0.0066(11) -0.0018(12)
C8 0.040(2) 0.076(3) 0.075(2) 0.0386(19) 0.0167(17) -0.0034(19)
C9 0.099(3) 0.0322(16) 0.0302(13) 0.0037(11) 0.0175(15) 0.0044(17)
C10 0.059(2) 0.0268(14) 0.0385(13) 0.0063(11) 0.0109(14) -0.0032(14)
C11 0.057(2) 0.0246(13) 0.0289(11) -0.0026(9) 0.0058(12) 0.0141(14)
C12 0.084(3) 0.0330(15) 0.0400(14) -0.0010(12) 0.0079(16) 0.0263(17)
C13 0.047(2) 0.0455(17) 0.0435(14) -0.0071(13) 0.0084(14) 0.0203(15)
C14 0.072(2) 0.0343(15) 0.0290(12) -0.0087(11) 0.0041(13) 0.0083(15)
C15 0.0318(15) 0.0273(13) 0.0233(10) -0.0014(9) 0.0060(10) 0.0062(11)
C16 0.0279(14) 0.0355(15) 0.0240(10) -0.0018(10) 0.0041(10) 0.0020(11)
C17 0.0304(15) 0.0309(14) 0.0273(11) -0.0079(10) 0.0045(10) -0.0014(11)
C18 0.0327(15) 0.0270(13) 0.0247(10) -0.0052(9) 0.0056(10) 0.0028(12)
C19 0.0337(15) 0.0247(13) 0.0334(11) -0.0078(10) 0.0014(11) 0.0015(12)
C20 0.0373(16) 0.0244(13) 0.0459(14) -0.0046(11) 0.0017(12) 0.0053(12)
C21 0.0330(16) 0.0316(14) 0.0419(13) -0.0035(11) -0.0027(12) 0.0084(12)
C22 0.0292(15) 0.0279(13) 0.0333(11) -0.0053(10) -0.0006(11) -0.0006(12)
C23 0.0291(14) 0.0267(12) 0.0243(10) -0.0016(9) 0.0075(10) 0.0026(11)
C24 0.0293(14) 0.0248(12) 0.0216(10) -0.0019(9) 0.0050(10) 0.0023(11)
C25 0.0307(14) 0.0248(12) 0.0239(10) 0.0036(9) -0.0005(10) 0.0052(11)
C26 0.0295(14) 0.0252(12) 0.0256(10) 0.0015(9) -0.0008(10) 0.0053(11)
C27 0.0294(14) 0.0305(13) 0.0294(11) -0.0001(10) -0.0006(11) 0.0053(12)
C28 0.0286(14) 0.0402(15) 0.0279(11) 0.0000(10) 0.0002(10) 0.0057(13)
C29 0.0272(14) 0.0407(16) 0.0349(12) 0.0042(11) -0.0007(10) 0.0011(12)
C30 0.0318(15) 0.0320(14) 0.0365(12) 0.0016(11) -0.0053(11) 0.0000(12)
C31 0.0320(14) 0.0265(12) 0.0266(10) 0.0036(9) -0.0029(10) 0.0036(12)
C32 0.0372(15) 0.0252(13) 0.0313(11) -0.0022(9) -0.0032(10) 0.0026(12)
C33 0.0396(16) 0.0255(12) 0.0263(10) -0.0005(9) -0.0005(10) 0.0066(12)
C34 0.0288(14) 0.0262(12) 0.0252(10) 0.0032(9) 0.0032(10) 0.0052(11)
C35 0.0369(17) 0.0390(16) 0.0381(13) -0.0069(11) -0.0043(12) 0.0081(13)
C36 0.0414(16) 0.0336(15) 0.0316(12) -0.0089(10) 0.0033(11) 0.0044(13)
C37 0.0320(14) 0.0349(14) 0.0208(9) -0.0016(9) 0.0025(9) 0.0122(12)
C38 0.0322(15) 0.0433(16) 0.0334(11) -0.0113(11) 0.0008(11) 0.0134(13)
C39 0.0416(17) 0.060(2) 0.0309(12) -0.0142(12) -0.0103(12) 0.0260(16)
C40 0.0406(17) 0.0489(17) 0.0254(11) -0.0025(11) 0.0009(11) 0.0229(15)
C41 0.064(2) 0.066(2) 0.0283(13) 0.0015(13) -0.0073(14) 0.0382(19)
C42 0.080(3) 0.061(2) 0.0309(13) 0.0220(13) 0.0089(16) 0.030(2)
C43 0.062(2) 0.0491(19) 0.0377(14) 0.0184(13) 0.0172(15) 0.0256(16)
C44 0.0444(18) 0.0389(16) 0.0303(12) 0.0091(11) 0.0103(12) 0.0173(14)
C45 0.0389(16) 0.0361(14) 0.0226(10) -0.0003(10) 0.0049(10) 0.0171(13)
C46 0.0299(14) 0.0317(14) 0.0212(10) 0.0018(9) 0.0033(10) 0.0098(11)
C47 0.0363(15) 0.0200(11) 0.0234(10) 0.0036(9) 0.0020(10) 0.0056(11)
C48 0.0354(15) 0.0194(12) 0.0276(10) 0.0063(9) 0.0009(10) 0.0047(11)
C49 0.0370(16) 0.0276(13) 0.0291(11) 0.0065(9) 0.0015(11) 0.0067(12)
C50 0.0411(17) 0.0312(14) 0.0351(12) 0.0108(10) 0.0071(12) 0.0105(13)
C51 0.0323(15) 0.0348(16) 0.0481(15) 0.0125(12) 0.0021(12) 0.0031(13)
C52 0.0391(16) 0.0291(14) 0.0435(13) 0.0047(11) -0.0083(13) -0.0024(13)
C53 0.0393(16) 0.0234(12) 0.0342(11) 0.0051(10) -0.0052(12) 0.0005(12)
C54 0.0516(19) 0.0254(13) 0.0273(11) 0.0001(9) -0.0075(12) 0.0002(13)
C55 0.0484(18) 0.0214(12) 0.0237(10) 0.0022(9) -0.0020(11) 0.0063(13)
C56 0.0362(15) 0.0192(12) 0.0258(10) 0.0043(9) 0.0021(10) 0.0059(10)
C57 0.0379(17) 0.0504(19) 0.0549(16) -0.0202(14) 0.0000(14) 0.0048(15)
C58 0.055(2) 0.0384(16) 0.0253(11) -0.0026(11) -0.0010(12) 0.0105(14)

loop_
_atom_type_symbol
_atom_type_description
_atom_type_scat_dispersion_real
_atom_type_scat_dispersion_imag
_atom_type_scat_source
C C 0.0033 0.0016 'International Tables Vol C Tables 4.2.6.8 and 6.1.1.4'
H H 0.0000 0.0000 'International Tables Vol C Tables 4.2.6.8 and 6.1.1.4'
O O 0.0106 0.0060 'International Tables Vol C Tables 4.2.6.8 and 6.1.1.4'
P P 0.1023 0.0942 'International Tables Vol C Tables 4.2.6.8 and 6.1.1.4'

loop_
_geom_angle_atom_site_label_1
_geom_angle_atom_site_label_2
_geom_angle_atom_site_label_3
_geom_angle
O1 P1 O3 100.87(10)
O1 P1 O2 93.14(9)
O3 P1 O2 100.75(9)
O6 P2 O4 102.14(9)
O6 P2 O5 99.66(9)
O4 P2 O5 93.29(8)
C2 O1 P1 121.91(14)
C15 O2 P1 111.74(14)
C34 O3 P1 120.65(13)
C6 O4 P2 121.62(15)
C37 O5 P2 115.48(14)
C56 O6 P2 121.81(15)
C6 C1 C2 120.3(2)
C6 C1 H1 119.8
C2 C1 H1 119.8
C1 C2 C3 121.1(2)
C1 C2 O1 121.0(2)
C3 C2 O1 117.9(2)
C4 C3 C2 115.5(2)
C4 C3 C7 119.6(2)
C2 C3 C7 124.8(2)
C5 C4 C3 126.1(2)
C5 C4 H4 117.0
C3 C4 H4 117.0
C6 C5 C4 115.3(2)
C6 C5 C11 123.9(2)
C4 C5 C11 120.8(2)
C1 C6 C5 121.7(2)
C1 C6 O4 119.4(2)
C5 C6 O4 118.9(2)
C8 C7 C9 112.4(3)
C8 C7 C3 107.8(2)
C9 C7 C3 112.3(2)
C8 C7 C10 107.8(2)
C9 C7 C10 105.9(2)
C3 C7 C10 110.6(2)
C7 C8 H8A 109.5
C7 C8 H8B 109.5
H8A C8 H8B 109.5
C7 C8 H8C 109.5
H8A C8 H8C 109.5
H8B C8 H8C 109.5
C7 C9 H9A 109.5
C7 C9 H9B 109.5
H9A C9 H9B 109.5
C7 C9 H9C 109.5
H9A C9 H9C 109.5
H9B C9 H9C 109.5
C7 C10 H10A 109.5
C7 C10 H10B 109.5
H10A C10 H10B 109.5
C7 C10 H10C 109.5
H10A C10 H10C 109.5
H10B C10 H10C 109.5
C13 C11 C5 112.1(2)
C13 C11 C14 111.0(2)
C5 C11 C14 108.3(2)
C13 C11 C12 106.9(3)
C5 C11 C12 110.8(2)
C14 C11 C12 107.7(2)
C11 C12 H12A 109.5
C11 C12 H12B 109.5
H12A C12 H12B 109.5
C11 C12 H12C 109.5
H12A C12 H12C 109.5
H12B C12 H12C 109.5
C11 C13 H13A 109.5
C11 C13 H13B 109.5
H13A C13 H13B 109.5
C11 C13 H13C 109.5
H13A C13 H13C 109.5
H13B C13 H13C 109.5
C11 C14 H14A 109.5
C11 C14 H14B 109.5
H14A C14 H14B 109.5
C11 C14 H14C 109.5
H14A C14 H14C 109.5
H14B C14 H14C 109.5
C24 C15 O2 117.9(2)
C24 C15 C16 123.5(2)
O2 C15 C16 118.6(2)
C17 C16 C15 117.0(2)
C17 C16 C35 123.0(2)
C15 C16 C35 119.9(2)
C16 C17 C18 122.8(2)
C16 C17 H17 118.6
C18 C17 H17 118.6
C17 C18 C19 122.2(2)
C17 C18 C23 119.2(2)
C19 C18 C23 118.6(2)
C20 C19 C18 121.7(2)
C20 C19 H19 119.2
C18 C19 H19 119.2
C19 C20 C21 119.6(2)
C19 C20 H20 120.2
C21 C20 H20 120.2
C22 C21 C20 120.7(3)
C22 C21 H21 119.7
C20 C21 H21 119.7
C21 C22 C23 121.1(2)
C21 C22 H22 119.4
C23 C22 H22 119.4
C22 C23 C18 118.3(2)
C22 C23 C24 122.9(2)
C18 C23 C24 118.7(2)
C15 C24 C23 118.5(2)
C15 C24 C25 118.4(2)
C23 C24 C25 123.0(2)
C34 C25 C26 118.3(2)
C34 C25 C24 119.8(2)
C26 C25 C24 121.8(2)
C27 C26 C31 118.6(2)
C27 C26 C25 122.6(2)
C31 C26 C25 118.7(2)
C28 C27 C26 120.2(2)
C28 C27 H27 119.9
C26 C27 H27 119.9
C27 C28 C29 121.3(2)
C27 C28 H28 119.4
C29 C28 H28 119.4
C30 C29 C28 119.9(2)
C30 C29 H29 120.0
C28 C29 H29 120.0
C29 C30 C31 121.0(2)
C29 C30 H30 119.5
C31 C30 H30 119.5
C30 C31 C32 121.6(2)
C30 C31 C26 119.1(2)
C32 C31 C26 119.3(2)
C33 C32 C31 122.6(2)
C33 C32 H32 118.7
C31 C32 H32 118.7
C32 C33 C34 116.8(2)
C32 C33 C36 122.6(2)
C34 C33 C36 120.6(2)
C25 C34 O3 117.5(2)
C25 C34 C33 124.2(2)
O3 C34 C33 118.3(2)
C16 C35 H35A 109.5
C16 C35 H35B 109.5
H35A C35 H35B 109.5
C16 C35 H35C 109.5
H35A C35 H35C 109.5
H35B C35 H35C 109.5
C33 C36 H36A 109.5
C33 C36 H36B 109.5
H36A C36 H36B 109.5
C33 C36 H36C 109.5
H36A C36 H36C 109.5
H36B C36 H36C 109.5
C46 C37 O5 118.4(2)
C46 C37 C38 124.9(2)
O5 C37 C38 116.7(2)
C39 C38 C37 116.0(3)
C39 C38 C57 122.7(3)
C37 C38 C57 121.3(2)
C38 C39 C40 122.5(3)
C38 C39 H39 118.7
C40 C39 H39 118.7
C45 C40 C39 119.8(2)
C45 C40 C41 119.0(3)
C39 C40 C41 121.2(3)
C42 C41 C40 121.1(3)
C42 C41 H41 119.5
C40 C41 H41 119.5
C41 C42 C43 120.2(3)
C41 C42 H42 119.9
C43 C42 H42 119.9
C44 C43 C42 120.4(3)
C44 C43 H43 119.8
C42 C43 H43 119.8
C43 C44 C45 121.1(3)
C43 C44 H44 119.4
C45 C44 H44 119.4
C40 C45 C44 118.2(2)
C40 C45 C46 118.8(3)
C44 C45 C46 122.9(2)
C37 C46 C45 117.9(2)
C37 C46 C47 119.8(2)
C45 C46 C47 122.2(2)
C56 C47 C48 117.8(2)
C56 C47 C46 119.4(2)
C48 C47 C46 122.8(2)
C49 C48 C53 117.9(2)
C49 C48 C47 122.9(2)
C53 C48 C47 119.1(2)
C50 C49 C48 120.7(2)
C50 C49 H49 119.7
C48 C49 H49 119.7
C49 C50 C51 121.1(2)
C49 C50 H50 119.5
C51 C50 H50 119.5
C52 C51 C50 120.2(3)
C52 C51 H51 119.9
C50 C51 H51 119.9
C51 C52 C53 121.3(3)
C51 C52 H52 119.3
C53 C52 H52 119.3
C54 C53 C52 122.3(2)
C54 C53 C48 118.9(2)
C52 C53 C48 118.7(2)
C55 C54 C53 122.6(2)
C55 C54 H54 118.7
C53 C54 H54 118.7
C54 C55 C56 117.4(2)
C54 C55 C58 122.6(2)
C56 C55 C58 120.0(3)
C47 C56 O6 119.2(2)
C47 C56 C55 123.9(2)
O6 C56 C55 116.9(2)
C38 C57 H57A 109.5
C38 C57 H57B 109.5
H57A C57 H57B 109.5
C38 C57 H57C 109.5
H57A C57 H57C 109.5
H57B C57 H57C 109.5
C55 C58 H58A 109.5
C55 C58 H58B 109.5
H58A C58 H58B 109.5
C55 C58 H58C 109.5
H58A C58 H58C 109.5
H58B C58 H58C 109.5

loop_
_geom_bond_atom_site_label_1
_geom_bond_atom_site_label_2
_geom_bond_distance
P1 O1 1.6272(18)
P1 O3 1.6338(19)
P1 O2 1.6516(16)
P2 O6 1.6277(19)
P2 O4 1.6286(17)
P2 O5 1.6442(16)
O1 C2 1.399(3)
O2 C15 1.408(3)
O3 C34 1.401(3)
O4 C6 1.400(3)
O5 C37 1.409(3)
O6 C56 1.400(3)
C1 C6 1.388(3)
C1 C2 1.390(3)
C1 H1 0.9500
C2 C3 1.396(3)
C3 C4 1.395(3)
C3 C7 1.535(3)
C4 C5 1.394(3)
C4 H4 0.9500
C5 C6 1.391(3)
C5 C11 1.533(3)
C7 C8 1.525(4)
C7 C9 1.525(4)
C7 C10 1.540(4)
C8 H8A 0.9800
C8 H8B 0.9800
C8 H8C 0.9800
C9 H9A 0.9800
C9 H9B 0.9800
C9 H9C 0.9800
C10 H10A 0.9800
C10 H10B 0.9800
C10 H10C 0.9800
C11 C13 1.520(4)
C11 C14 1.535(4)
C11 C12 1.538(4)
C12 H12A 0.9800
C12 H12B 0.9800
C12 H12C 0.9800
C13 H13A 0.9800
C13 H13B 0.9800
C13 H13C 0.9800
C14 H14A 0.9800
C14 H14B 0.9800
C14 H14C 0.9800
C15 C24 1.378(4)
C15 C16 1.420(3)
C16 C17 1.363(3)
C16 C35 1.504(4)
C17 C18 1.412(4)
C17 H17 0.9500
C18 C19 1.415(3)
C18 C23 1.426(3)
C19 C20 1.365(4)
C19 H19 0.9500
C20 C21 1.409(4)
C20 H20 0.9500
C21 C22 1.360(4)
C21 H21 0.9500
C22 C23 1.424(4)
C22 H22 0.9500
C23 C24 1.431(3)
C24 C25 1.483(3)
C25 C34 1.384(3)
C25 C26 1.428(3)
C26 C27 1.422(3)
C26 C31 1.422(3)
C27 C28 1.365(4)
C27 H27 0.9500
C28 C29 1.391(4)
C28 H28 0.9500
C29 C30 1.373(3)
C29 H29 0.9500
C30 C31 1.404(4)
C30 H30 0.9500
C31 C32 1.421(3)
C32 C33 1.366(4)
C32 H32 0.9500
C33 C34 1.410(3)
C33 C36 1.514(3)
C35 H35A 0.9800
C35 H35B 0.9800
C35 H35C 0.9800
C36 H36A 0.9800
C36 H36B 0.9800
C36 H36C 0.9800
C37 C46 1.361(4)
C37 C38 1.427(3)
C38 C39 1.374(4)
C38 C57 1.490(4)
C39 C40 1.414(4)
C39 H39 0.9500
C40 C45 1.412(4)
C40 C41 1.429(4)
C41 C42 1.359(5)
C41 H41 0.9500
C42 C43 1.400(5)
C42 H42 0.9500
C43 C44 1.373(3)
C43 H43 0.9500
C44 C45 1.422(4)
C44 H44 0.9500
C45 C46 1.443(3)
C46 C47 1.489(3)
C47 C56 1.380(3)
C47 C48 1.431(4)
C48 C49 1.426(3)
C48 C53 1.429(3)
C49 C50 1.367(4)
C49 H49 0.9500
C50 C51 1.393(4)
C50 H50 0.9500
C51 C52 1.354(4)
C51 H51 0.9500
C52 C53 1.422(4)
C52 H52 0.9500
C53 C54 1.411(4)
C54 C55 1.363(4)
C54 H54 0.9500
C55 C56 1.411(3)
C55 C58 1.503(3)
C57 H57A 0.9800
C57 H57B 0.9800
C57 H57C 0.9800
C58 H58A 0.9800
C58 H58B 0.9800
C58 H58C 0.9800

loop_
_geom_torsion_atom_site_label_1
_geom_torsion_atom_site_label_2
_geom_torsion_atom_site_label_3
_geom_torsion_atom_site_label_4
_geom_torsion
O3 P1 O1 C2 -97.02(18)
O2 P1 O1 C2 161.40(18)
O1 P1 O2 C15 160.10(16)
O3 P1 O2 C15 58.41(17)
O1 P1 O3 C34 -59.66(17)
O2 P1 O3 C34 35.69(18)
O6 P2 O4 C6 -120.94(17)
O5 P2 O4 C6 138.44(18)
O6 P2 O5 C37 52.45(18)
O4 P2 O5 C37 155.36(18)
O4 P2 O6 C56 -54.69(17)
O5 P2 O6 C56 40.82(17)
C6 C1 C2 C3 1.3(4)
C6 C1 C2 O1 -179.1(2)
P1 O1 C2 C1 12.9(3)
P1 O1 C2 C3 -167.43(19)
C1 C2 C3 C4 -2.2(4)
O1 C2 C3 C4 178.2(2)
C1 C2 C3 C7 175.6(2)
O1 C2 C3 C7 -4.1(4)
C2 C3 C4 C5 1.1(4)
C7 C3 C4 C5 -176.7(3)
C3 C4 C5 C6 0.9(4)
C3 C4 C5 C11 177.5(2)
C2 C1 C6 C5 0.9(4)
C2 C1 C6 O4 178.5(2)
C4 C5 C6 C1 -1.9(4)
C11 C5 C6 C1 -178.4(2)
C4 C5 C6 O4 -179.5(2)
C11 C5 C6 O4 4.0(4)
P2 O4 C6 C1 51.9(3)
P2 O4 C6 C5 -130.5(2)
C4 C3 C7 C8 107.4(3)
C2 C3 C7 C8 -70.2(3)
C4 C3 C7 C9 -128.3(3)
C2 C3 C7 C9 54.1(4)
C4 C3 C7 C10 -10.2(3)
C2 C3 C7 C10 172.1(3)
C6 C5 C11 C13 -55.4(3)
C4 C5 C11 C13 128.3(3)
C6 C5 C11 C14 67.4(3)
C4 C5 C11 C14 -108.9(3)
C6 C5 C11 C12 -174.7(3)
C4 C5 C11 C12 8.9(4)
P1 O2 C15 C24 -79.7(2)
P1 O2 C15 C16 100.2(2)
C24 C15 C16 C17 5.6(3)
O2 C15 C16 C17 -174.2(2)
C24 C15 C16 C35 -177.3(2)
O2 C15 C16 C35 2.9(3)
C15 C16 C17 C18 0.3(3)
C35 C16 C17 C18 -176.7(2)
C16 C17 C18 C19 172.9(2)
C16 C17 C18 C23 -4.3(3)
C17 C18 C19 C20 -177.6(2)
C23 C18 C19 C20 -0.4(3)
C18 C19 C20 C21 -1.0(4)
C19 C20 C21 C22 1.3(4)
C20 C21 C22 C23 -0.2(4)
C21 C22 C23 C18 -1.2(3)
C21 C22 C23 C24 174.8(2)
C17 C18 C23 C22 178.7(2)
C19 C18 C23 C22 1.5(3)
C17 C18 C23 C24 2.6(3)
C19 C18 C23 C24 -174.6(2)
O2 C15 C24 C23 172.71(19)
C16 C15 C24 C23 -7.1(3)
O2 C15 C24 C25 -3.9(3)
C16 C15 C24 C25 176.2(2)
C22 C23 C24 C15 -173.1(2)
C18 C23 C24 C15 2.8(3)
C22 C23 C24 C25 3.4(3)
C18 C23 C24 C25 179.3(2)
C15 C24 C25 C34 56.0(3)
C23 C24 C25 C34 -120.4(2)
C15 C24 C25 C26 -120.2(2)
C23 C24 C25 C26 63.4(3)
C34 C25 C26 C27 -174.1(2)
C24 C25 C26 C27 2.2(3)
C34 C25 C26 C31 2.9(3)
C24 C25 C26 C31 179.2(2)
C31 C26 C27 C28 1.0(3)
C25 C26 C27 C28 178.0(2)
C26 C27 C28 C29 0.4(4)
C27 C28 C29 C30 -1.2(4)
C28 C29 C30 C31 0.5(4)
C29 C30 C31 C32 -178.1(2)
C29 C30 C31 C26 1.0(4)
C27 C26 C31 C30 -1.7(3)
C25 C26 C31 C30 -178.8(2)
C27 C26 C31 C32 177.4(2)
C25 C26 C31 C32 0.3(3)
C30 C31 C32 C33 176.6(2)
C26 C31 C32 C33 -2.5(4)
C31 C32 C33 C34 1.3(3)
C31 C32 C33 C36 -178.7(2)
C26 C25 C34 O3 176.97(19)
C24 C25 C34 O3 0.6(3)
C26 C25 C34 C33 -4.2(3)
C24 C25 C34 C33 179.4(2)
P1 O3 C34 C25 -72.5(2)
P1 O3 C34 C33 108.7(2)
C32 C33 C34 C25 2.1(4)
C36 C33 C34 C25 -177.8(2)
C32 C33 C34 O3 -179.1(2)
C36 C33 C34 O3 0.9(3)
P2 O5 C37 C46 -80.4(2)
P2 O5 C37 C38 100.3(2)
C46 C37 C38 C39 2.4(4)
O5 C37 C38 C39 -178.4(2)
C46 C37 C38 C57 -177.5(2)
O5 C37 C38 C57 1.7(3)
C37 C38 C39 C40 0.7(4)
C57 C38 C39 C40 -179.4(2)
C38 C39 C40 C45 -2.2(4)
C38 C39 C40 C41 176.3(3)
C45 C40 C41 C42 1.5(4)
C39 C40 C41 C42 -176.9(3)
C40 C41 C42 C43 -0.4(5)
C41 C42 C43 C44 -0.9(5)
C42 C43 C44 C45 1.1(4)
C39 C40 C45 C44 177.2(2)
C41 C40 C45 C44 -1.3(4)
C39 C40 C45 C46 0.7(4)
C41 C40 C45 C46 -177.8(2)
C43 C44 C45 C40 0.1(4)
C43 C44 C45 C46 176.4(2)
O5 C37 C46 C45 177.0(2)
C38 C37 C46 C45 -3.8(4)
O5 C37 C46 C47 1.0(3)
C38 C37 C46 C47 -179.8(2)
C40 C45 C46 C37 2.1(3)
C44 C45 C46 C37 -174.2(2)
C40 C45 C46 C47 178.0(2)
C44 C45 C46 C47 1.7(4)
C37 C46 C47 C56 52.9(3)
C45 C46 C47 C56 -122.8(3)
C37 C46 C47 C48 -126.6(3)
C45 C46 C47 C48 57.6(3)
C56 C47 C48 C49 -173.2(2)
C46 C47 C48 C49 6.4(4)
C56 C47 C48 C53 4.8(3)
C46 C47 C48 C53 -175.6(2)
C53 C48 C49 C50 0.9(3)
C47 C48 C49 C50 179.0(2)
C48 C49 C50 C51 0.1(4)
C49 C50 C51 C52 -1.2(4)
C50 C51 C52 C53 1.2(4)
C51 C52 C53 C54 -178.8(2)
C51 C52 C53 C48 -0.2(4)
C49 C48 C53 C54 177.8(2)
C47 C48 C53 C54 -0.3(3)
C49 C48 C53 C52 -0.9(3)
C47 C48 C53 C52 -179.0(2)
C52 C53 C54 C55 175.8(2)
C48 C53 C54 C55 -2.9(4)
C53 C54 C55 C56 1.4(4)
C53 C54 C55 C58 -179.9(2)
C48 C47 C56 O6 176.6(2)
C46 C47 C56 O6 -3.0(3)
C48 C47 C56 C55 -6.6(4)
C46 C47 C56 C55 173.8(2)
P2 O6 C56 C47 -71.4(3)
P2 O6 C56 C55 111.6(2)
C54 C55 C56 C47 3.6(4)
C58 C55 C56 C47 -175.1(2)
C54 C55 C56 O6 -179.6(2)
C58 C55 C56 O6 1.7(3)
